data_4312168
loop_
_publ_author_name
'Jes\'us R. Berenguer'
'Mar\'ia Bernechea'
'Juan Forni\'es'
'Ana Garc\'ia'
'Elena Lalinde'
'M. Teresa Moreno'

_publ_section_title
;
 Alkynyldiphenylphosphine d8 (Pt, Rh, Ir) Complexes: Contrasting Behavior
 toward cis-[Pt(C6F5)2(THF)2]
;
_journal_name_full 'Inorganic Chemistry'
_journal_page_first 8185
_journal_page_last 8198
_journal_paper_doi 10.1021/ic048987j
_journal_volume 43
_journal_year 2004
_chemical_formula_sum 'C70 H34 F20 P2 Pt3 S2'
_chemical_formula_weight 1966.3
_chemical_name_common ana279
_chemical_name_systematic
;
 ?
;
_space_group_IT_number 2
_symmetry_cell_setting triclinic
_symmetry_space_group_name_Hall '-P 1'
_symmetry_space_group_name_H-M 'P -1'
_atom_sites_solution_hydrogens geom
_atom_sites_solution_primary direct
_atom_sites_solution_secondary difmap
_cell_angle_alpha 107.1250(10)
_cell_angle_beta 93.3460(10)
_cell_angle_gamma 109.9680(10)
_cell_formula_units_Z 2
_cell_length_a 15.3996(3)
_cell_length_b 15.7509(2)
_cell_length_c 18.5369(4)
_cell_measurement_reflns_used 120532
_cell_measurement_temperature 223.0(10)
_cell_volume 3974.89(13)
_computing_cell_refinement 'HKL Scalepack (Otwinowski & Minor 1997)'
_computing_data_collection 'Collect (Nonius BV, 1997-2000)'
_computing_data_reduction 'HKL Denzo and Scalepack (Otwinowski & Minor 1997)'
_computing_structure_refinement 'SHELXL-97 (Sheldrick, 1997)'
_diffrn_ambient_temperature 223.0(10)
_diffrn_measured_fraction_theta_full 0.97
_diffrn_measured_fraction_theta_max 0.97
_diffrn_measurement_device '95mm CCD camera on \k-goniostat'
_diffrn_measurement_device_type KappaCCD
_diffrn_measurement_method CCD
_diffrn_orient_matrix_type 'by Nonius Collect from scalepack cell'
_diffrn_orient_matrix_UB_11 0.0676147
_diffrn_orient_matrix_UB_12 0.0225952
_diffrn_orient_matrix_UB_13 -0.0053078
_diffrn_orient_matrix_UB_21 -0.0056834
_diffrn_orient_matrix_UB_22 -0.0680287
_diffrn_orient_matrix_UB_23 -0.0229663
_diffrn_orient_matrix_UB_31 -0.0179912
_diffrn_orient_matrix_UB_32 0.0012372
_diffrn_orient_matrix_UB_33 -0.0522861
_diffrn_radiation_monochromator graphite
_diffrn_radiation_type MoK\a
_diffrn_radiation_wavelength 0.71073
_diffrn_reflns_av_R_equivalents 0.0447
_diffrn_reflns_av_unetI/netI 0.0415
_diffrn_reflns_limit_h_max 18
_diffrn_reflns_limit_h_min -18
_diffrn_reflns_limit_k_max 19
_diffrn_reflns_limit_k_min -19
_diffrn_reflns_limit_l_max 22
_diffrn_reflns_limit_l_min -22
_diffrn_reflns_number 42871
_diffrn_reflns_theta_full 25.68
_diffrn_reflns_theta_max 25.68
_diffrn_reflns_theta_min 4.11
_exptl_absorpt_coefficient_mu 5.441
_exptl_absorpt_correction_T_max 0.458
_exptl_absorpt_correction_T_min 0.366
_exptl_absorpt_correction_type multi-scan
_exptl_absorpt_process_details
;
        multi-scan from symmetry-related measurements
 Sortav (Blessing 1995)
;
_exptl_crystal_colour yellow
_exptl_crystal_density_diffrn 1.643
_exptl_crystal_density_method 'not measured'
_exptl_crystal_description block
_exptl_crystal_F_000 1860
_exptl_crystal_size_max 0.42
_exptl_crystal_size_mid 0.2
_exptl_crystal_size_min 0.15
_refine_diff_density_max 1.222
_refine_diff_density_min -1.719
_refine_diff_density_rms 0.156
_refine_ls_extinction_coef 0.00054(15)
_refine_ls_extinction_expression Fc^*^=kFc[1+0.001xFc^2^\l^3^/sin(2\q)]^-1/4^
_refine_ls_extinction_method SHELXL
_refine_ls_goodness_of_fit_ref 1.054
_refine_ls_hydrogen_treatment mixed
_refine_ls_matrix_type full
_refine_ls_number_parameters 875
_refine_ls_number_reflns 14635
_refine_ls_number_restraints 9
_refine_ls_restrained_S_all 1.054
_refine_ls_R_factor_all 0.058
_refine_ls_R_factor_gt 0.0428
_refine_ls_shift/su_max 0
_refine_ls_shift/su_mean 0
_refine_ls_structure_factor_coef Fsqd
_refine_ls_weighting_details 'calc w=1/[\s^2^(Fo^2^)+(0.0718P)^2^+7.1711P] where P=(Fo^2^+2Fc^2^)/3'
_refine_ls_weighting_scheme calc
_refine_ls_wR_factor_gt 0.1134
_refine_ls_wR_factor_ref 0.1252
_reflns_number_gt 11803
_reflns_number_total 14635
_reflns_threshold_expression >2sigma(I)
_cod_data_source_file ic048987jsi20040727_111735_7.cif
_cod_data_source_block for_complex_14
_cod_database_code 4312168

loop_
_symmetry_equiv_pos_as_xyz
'x, y, z'
'-x, -y, -z'

loop_
_atom_site_label
_atom_site_type_symbol
_atom_site_fract_x
_atom_site_fract_y
_atom_site_fract_z
_atom_site_U_iso_or_equiv
_atom_site_adp_type
_atom_site_occupancy
_atom_site_symmetry_multiplicity
_atom_site_calc_flag
_atom_site_refinement_flags
_atom_site_disorder_assembly
_atom_site_disorder_group
Pt1 Pt 0.213380(17) -0.213038(17) -0.246723(13) 0.04357(10) Uani 1 1 d . . .
Pt2 Pt 0.088556(19) -0.238427(19) -0.095901(13) 0.04970(10) Uani 1 1 d . . .
Pt3 Pt 0.247254(18) -0.082385(18) -0.370655(14) 0.04665(10) Uani 1 1 d . . .
S1 S 0.11936(12) -0.17559(12) -0.32514(9) 0.0477(4) Uani 1 1 d . . .
S2 S 0.17861(14) -0.11441(12) -0.14111(9) 0.0540(4) Uani 1 1 d . . .
P1 P 0.25118(12) -0.29268(12) -0.35706(9) 0.0440(4) Uani 1 1 d . . .
P2 P 0.28925(13) -0.25503(13) -0.16195(9) 0.0494(4) Uani 1 1 d . . .
C1 C 0.2487(5) -0.2276(5) -0.4200(4) 0.0483(16) Uani 1 1 d . . .
C2 C 0.2167(5) -0.2116(5) -0.4750(4) 0.0496(16) Uani 1 1 d . . .
C3 C 0.1769(5) -0.2232(5) -0.5511(4) 0.060(2) Uani 1 1 d D . .
C4 C 0.2025(6) -0.2783(6) -0.6139(4) 0.078(3) Uani 1 1 d D . .
H4 H 0.2467 -0.3043 -0.6062 0.094 Uiso 1 1 calc R . .
C5 C 0.1614(8) -0.2940(9) -0.6879(5) 0.131(6) Uani 1 1 d D . .
H5 H 0.1781 -0.3295 -0.7304 0.158 Uiso 1 1 calc R . .
C6 C 0.0945(9) -0.2550(9) -0.6963(6) 0.152(8) Uani 1 1 d D . .
H6 H 0.0662 -0.2658 -0.7456 0.183 Uiso 1 1 calc R . .
C7 C 0.0683(8) -0.2009(8) -0.6348(5) 0.108(4) Uani 1 1 d D . .
H7 H 0.0231 -0.1761 -0.6428 0.13 Uiso 1 1 calc R . .
C8 C 0.1101(6) -0.1841(7) -0.5609(5) 0.083(3) Uani 1 1 d D . .
H8 H 0.094 -0.1473 -0.5187 0.1 Uiso 1 1 calc R . .
C9 C 0.3671(5) -0.2984(6) -0.3543(4) 0.0567(18) Uani 1 1 d . . .
C10 C 0.3800(8) -0.3836(9) -0.3800(7) 0.108(4) Uani 1 1 d . . .
H10 H 0.329 -0.4414 -0.4007 0.13 Uiso 1 1 calc R . .
C11 C 0.4731(10) -0.3814(13) -0.3744(9) 0.144(6) Uani 1 1 d . . .
H11 H 0.4823 -0.4388 -0.3924 0.173 Uiso 1 1 calc R . .
C12 C 0.5446(9) -0.3036(14) -0.3455(7) 0.119(5) Uani 1 1 d . . .
H12 H 0.6042 -0.3057 -0.3409 0.142 Uiso 1 1 calc R . .
C13 C 0.5348(6) -0.2149(11) -0.3204(6) 0.097(4) Uani 1 1 d . . .
H13 H 0.5873 -0.1582 -0.3006 0.117 Uiso 1 1 calc R . .
C14 C 0.4448(6) -0.2134(7) -0.3258(5) 0.076(2) Uani 1 1 d . . .
H14 H 0.4368 -0.1552 -0.3102 0.091 Uiso 1 1 calc R . .
C15 C 0.1687(5) -0.4128(5) -0.4088(4) 0.0504(16) Uani 1 1 d . . .
C16 C 0.1731(6) -0.4586(6) -0.4857(4) 0.071(2) Uani 1 1 d . . .
H16 H 0.218 -0.4275 -0.5104 0.085 Uiso 1 1 calc R . .
C17 C 0.1086(8) -0.5512(7) -0.5238(5) 0.087(3) Uani 1 1 d . . .
H17 H 0.1102 -0.582 -0.5746 0.104 Uiso 1 1 calc R . .
C18 C 0.0437(7) -0.5974(7) -0.4881(6) 0.088(3) Uani 1 1 d . . .
H18 H 0.0022 -0.6599 -0.5143 0.106 Uiso 1 1 calc R . .
C19 C 0.0384(7) -0.5526(7) -0.4131(6) 0.087(3) Uani 1 1 d . . .
H19 H -0.0062 -0.585 -0.3889 0.104 Uiso 1 1 calc R . .
C20 C 0.1000(6) -0.4591(6) -0.3741(5) 0.069(2) Uani 1 1 d . . .
H20 H 0.0948 -0.4278 -0.3244 0.082 Uiso 1 1 calc R . .
C21 C 0.2265(5) -0.2501(5) -0.0849(4) 0.0512(16) Uani 1 1 d . . .
C22 C 0.2178(5) -0.2157(5) -0.0178(4) 0.0564(18) Uani 1 1 d . . .
C23 C 0.2340(5) -0.1722(6) 0.0655(4) 0.059(2) Uani 1 1 d . . .
C24 C 0.2812(7) -0.2069(6) 0.1087(4) 0.077(3) Uani 1 1 d . . .
H24 H 0.2965 -0.2594 0.0845 0.093 Uiso 1 1 calc R . .
C25 C 0.3058(8) -0.1637(8) 0.1877(5) 0.095(3) Uani 1 1 d . . .
H25 H 0.3384 -0.186 0.2168 0.114 Uiso 1 1 calc R . .
C26 C 0.2809(8) -0.0865(8) 0.2227(5) 0.093(3) Uani 1 1 d . . .
H26 H 0.2951 -0.0576 0.2758 0.111 Uiso 1 1 calc R . .
C27 C 0.2361(7) -0.0538(7) 0.1793(5) 0.086(3) Uani 1 1 d . . .
H27 H 0.2221 -0.0004 0.2032 0.103 Uiso 1 1 calc R . .
C28 C 0.2100(6) -0.0968(7) 0.1001(4) 0.070(2) Uani 1 1 d . . .
H28 H 0.1769 -0.0744 0.0717 0.084 Uiso 1 1 calc R . .
C29 C 0.4077(5) -0.1746(5) -0.1166(4) 0.0524(16) Uani 1 1 d . . .
C30 C 0.4509(6) -0.0938(6) -0.1359(5) 0.067(2) Uani 1 1 d . . .
H30 H 0.4189 -0.0804 -0.1726 0.08 Uiso 1 1 calc R . .
C31 C 0.5424(6) -0.0322(7) -0.1002(6) 0.085(3) Uani 1 1 d . . .
H31 H 0.5721 0.0216 -0.1139 0.102 Uiso 1 1 calc R . .
C32 C 0.5877(6) -0.0508(8) -0.0458(6) 0.085(3) Uani 1 1 d . . .
H32 H 0.6486 -0.0092 -0.0219 0.102 Uiso 1 1 calc R . .
C33 C 0.5463(7) -0.1290(9) -0.0257(6) 0.103(4) Uani 1 1 d . . .
H33 H 0.5789 -0.1403 0.012 0.123 Uiso 1 1 calc R . .
C34 C 0.4560(6) -0.1924(7) -0.0602(5) 0.081(3) Uani 1 1 d . . .
H34 H 0.4279 -0.2462 -0.0462 0.097 Uiso 1 1 calc R . .
C35 C 0.2919(7) -0.3748(6) -0.1911(4) 0.064(2) Uani 1 1 d . . .
C36 C 0.3715(10) -0.3899(8) -0.2061(7) 0.108(4) Uani 1 1 d . . .
H36 H 0.4266 -0.3373 -0.1985 0.129 Uiso 1 1 calc R . .
C37 C 0.3736(13) -0.4816(11) -0.2324(9) 0.137(5) Uani 1 1 d . . .
H37 H 0.4281 -0.4909 -0.2449 0.165 Uiso 1 1 calc R . .
C38 C 0.2908(13) -0.5594(10) -0.2394(8) 0.120(5) Uani 1 1 d . . .
H38 H 0.2906 -0.6213 -0.2541 0.143 Uiso 1 1 calc R . .
C39 C 0.2114(10) -0.5448(7) -0.2249(6) 0.100(4) Uani 1 1 d . . .
H39 H 0.156 -0.5967 -0.2314 0.121 Uiso 1 1 calc R . .
C40 C 0.2121(8) -0.4528(6) -0.2004(5) 0.089(3) Uani 1 1 d . . .
H40 H 0.1569 -0.4436 -0.19 0.106 Uiso 1 1 calc R . .
C41 C 0.0747(5) -0.0996(5) -0.2611(4) 0.0555(18) Uani 1 1 d . . .
C42 C 0.0136(7) -0.0663(7) -0.2887(6) 0.076(2) Uani 1 1 d . . .
H42 H -0.0066 -0.0875 -0.3414 0.092 Uiso 1 1 calc R . .
C43 C -0.0192(8) -0.0033(8) -0.2427(6) 0.091(3) Uani 1 1 d . . .
H43 H -0.0611 0.0178 -0.2633 0.109 Uiso 1 1 calc R . .
C44 C 0.0119(8) 0.0281(8) -0.1645(7) 0.095(3) Uani 1 1 d . . .
H44 H -0.0085 0.072 -0.1321 0.114 Uiso 1 1 calc R . .
C45 C 0.0727(8) -0.0045(7) -0.1335(5) 0.084(3) Uani 1 1 d . . .
H45 H 0.0927 0.0173 -0.0807 0.1 Uiso 1 1 calc R . .
C46 C 0.1042(6) -0.0706(5) -0.1818(4) 0.063(2) Uani 1 1 d . . .
C47 C -0.0360(6) -0.2349(6) -0.1361(4) 0.064(2) Uani 1 1 d . . .
C48 C -0.0835(6) -0.2825(7) -0.2102(5) 0.072(2) Uani 1 1 d . . .
C49 C -0.1621(8) -0.2747(10) -0.2356(6) 0.107(4) Uani 1 1 d . . .
C50 C -0.1994(9) -0.2129(10) -0.1867(9) 0.122(5) Uani 1 1 d . . .
C51 C -0.1554(8) -0.1652(9) -0.1126(7) 0.102(3) Uani 1 1 d . . .
C52 C -0.0744(7) -0.1755(7) -0.0892(5) 0.082(3) Uani 1 1 d . . .
C53 C 0.0103(5) -0.3448(5) -0.0577(4) 0.0549(17) Uani 1 1 d . . .
C54 C -0.0302(6) -0.4390(6) -0.1039(4) 0.066(2) Uani 1 1 d . . .
C55 C -0.0876(7) -0.5122(6) -0.0815(5) 0.074(2) Uani 1 1 d . . .
C56 C -0.1096(6) -0.4909(6) -0.0088(5) 0.072(2) Uani 1 1 d . . .
C57 C -0.0718(6) -0.3970(6) 0.0398(4) 0.067(2) Uani 1 1 d . . .
C58 C -0.0126(5) -0.3272(5) 0.0148(4) 0.0546(17) Uani 1 1 d . . .
C59 C 0.2534(5) 0.0443(5) -0.2964(4) 0.0513(16) Uani 1 1 d . . .
C60 C 0.3075(6) 0.0865(5) -0.2238(4) 0.0622(19) Uani 1 1 d . . .
C61 C 0.3049(8) 0.1656(6) -0.1693(5) 0.081(3) Uani 1 1 d . . .
C62 C 0.2457(8) 0.2070(6) -0.1876(6) 0.088(3) Uani 1 1 d . . .
C63 C 0.1911(7) 0.1697(6) -0.2581(6) 0.080(3) Uani 1 1 d . . .
C64 C 0.1972(6) 0.0890(6) -0.3120(5) 0.067(2) Uani 1 1 d . . .
C65 C 0.3549(5) -0.0022(5) -0.4119(4) 0.0582(18) Uani 1 1 d . . .
C66 C 0.4483(6) 0.0289(6) -0.3795(5) 0.063(2) Uani 1 1 d . . .
C67 C 0.5225(6) 0.0885(6) -0.4033(5) 0.068(2) Uani 1 1 d . . .
C68 C 0.5025(6) 0.1181(6) -0.4616(5) 0.068(2) Uani 1 1 d . . .
C69 C 0.4120(7) 0.0894(7) -0.4964(5) 0.074(2) Uani 1 1 d . . .
C70 C 0.3399(6) 0.0301(6) -0.4695(5) 0.067(2) Uani 1 1 d . . .
F48 F -0.0479(4) -0.3394(5) -0.2601(3) 0.1004(19) Uani 1 1 d . . .
F49 F -0.2056(6) -0.3200(8) -0.3105(4) 0.174(4) Uani 1 1 d . . .
F50 F -0.2751(6) -0.2024(7) -0.2133(6) 0.185(4) Uani 1 1 d . . .
F51 F -0.1892(6) -0.1075(7) -0.0677(6) 0.172(4) Uani 1 1 d . . .
F52 F -0.0316(5) -0.1247(5) -0.0172(3) 0.117(2) Uani 1 1 d . . .
F54 F -0.0140(4) -0.4661(3) -0.1767(3) 0.0956(18) Uani 1 1 d . . .
F55 F -0.1251(5) -0.6038(3) -0.1290(3) 0.105(2) Uani 1 1 d . . .
F56 F -0.1664(4) -0.5601(4) 0.0140(3) 0.0917(17) Uani 1 1 d . . .
F57 F -0.0894(4) -0.3761(4) 0.1119(3) 0.0948(17) Uani 1 1 d . . .
F58 F 0.0198(4) -0.2372(3) 0.0660(3) 0.0777(14) Uani 1 1 d . . .
F60 F 0.3658(4) 0.0474(4) -0.2015(3) 0.0843(15) Uani 1 1 d . . .
F62 F 0.2389(6) 0.2844(4) -0.1355(4) 0.133(3) Uani 1 1 d . . .
F61 F 0.3594(6) 0.2035(4) -0.1011(3) 0.138(3) Uani 1 1 d . . .
F63 F 0.1298(5) 0.2099(5) -0.2733(4) 0.119(2) Uani 1 1 d . . .
F64 F 0.1384(4) 0.0533(4) -0.3796(3) 0.0888(16) Uani 1 1 d . . .
F66 F 0.4732(3) 0.0033(4) -0.3205(3) 0.0895(16) Uani 1 1 d . . .
F67 F 0.6100(3) 0.1179(4) -0.3698(3) 0.0960(17) Uani 1 1 d . . .
F68 F 0.5718(4) 0.1762(4) -0.4870(3) 0.0944(17) Uani 1 1 d . . .
F69 F 0.3904(5) 0.1136(5) -0.5572(4) 0.118(2) Uani 1 1 d . . .
F70 F 0.2512(4) 0.0068(5) -0.5050(4) 0.1013(19) Uani 1 1 d . . .

loop_
_atom_site_aniso_label
_atom_site_aniso_U_11
_atom_site_aniso_U_22
_atom_site_aniso_U_33
_atom_site_aniso_U_23
_atom_site_aniso_U_13
_atom_site_aniso_U_12
Pt1 0.04624(16) 0.04147(15) 0.02886(13) 0.00750(10) 0.00902(10) 0.00278(11)
Pt2 0.05481(18) 0.04746(16) 0.02753(14) 0.00737(11) 0.00685(11) 0.00054(12)
Pt3 0.04812(16) 0.04682(16) 0.03255(14) 0.01151(11) 0.00828(11) 0.00422(12)
S1 0.0482(9) 0.0502(9) 0.0373(8) 0.0126(7) 0.0134(7) 0.0103(7)
S2 0.0674(11) 0.0445(9) 0.0359(8) 0.0073(7) 0.0196(8) 0.0075(8)
P1 0.0412(9) 0.0479(9) 0.0294(8) 0.0074(7) 0.0068(6) 0.0052(7)
P2 0.0579(11) 0.0458(9) 0.0318(8) 0.0115(7) 0.0066(7) 0.0056(8)
C1 0.047(4) 0.048(4) 0.035(3) 0.007(3) 0.010(3) 0.004(3)
C2 0.043(4) 0.048(4) 0.038(4) 0.007(3) 0.010(3) -0.001(3)
C3 0.058(4) 0.067(5) 0.032(3) 0.015(3) 0.003(3) -0.003(4)
C4 0.081(6) 0.091(6) 0.033(4) 0.011(4) 0.015(4) 0.005(5)
C5 0.107(9) 0.185(14) 0.033(5) 0.020(6) -0.008(5) -0.011(9)
C6 0.146(12) 0.169(13) 0.048(6) 0.050(8) -0.043(8) -0.055(10)
C7 0.097(8) 0.123(9) 0.076(7) 0.043(7) -0.031(6) 0.008(7)
C8 0.074(6) 0.089(7) 0.064(5) 0.028(5) -0.006(4) 0.006(5)
C9 0.050(4) 0.081(5) 0.040(4) 0.019(4) 0.015(3) 0.026(4)
C10 0.075(7) 0.097(8) 0.128(10) -0.006(7) -0.005(6) 0.044(6)
C11 0.085(9) 0.167(14) 0.152(13) -0.011(11) -0.005(9) 0.072(10)
C12 0.072(8) 0.195(15) 0.089(8) 0.031(9) 0.009(6) 0.065(10)
C13 0.046(5) 0.153(11) 0.082(7) 0.064(7) 0.005(5) 0.005(6)
C14 0.055(5) 0.092(7) 0.068(5) 0.035(5) 0.003(4) 0.007(5)
C15 0.055(4) 0.047(4) 0.035(3) 0.002(3) 0.003(3) 0.013(3)
C16 0.082(6) 0.061(5) 0.047(4) -0.004(4) 0.018(4) 0.019(4)
C17 0.106(8) 0.064(6) 0.053(5) -0.017(4) -0.004(5) 0.022(5)
C18 0.080(6) 0.058(5) 0.082(7) -0.008(5) -0.006(5) 0.001(5)
C19 0.068(6) 0.067(5) 0.080(6) 0.005(5) 0.007(5) -0.011(4)
C20 0.069(5) 0.059(5) 0.054(4) 0.012(4) 0.013(4) 0.001(4)
C21 0.053(4) 0.052(4) 0.037(3) 0.015(3) 0.008(3) 0.007(3)
C22 0.050(4) 0.059(4) 0.041(4) 0.016(3) 0.004(3) -0.002(3)
C23 0.058(4) 0.065(5) 0.030(3) 0.013(3) 0.005(3) -0.004(4)
C24 0.108(7) 0.060(5) 0.040(4) 0.013(4) 0.008(4) 0.007(5)
C25 0.126(9) 0.085(7) 0.043(5) 0.021(5) -0.008(5) 0.005(6)
C26 0.110(8) 0.102(8) 0.032(4) 0.010(5) 0.007(5) 0.010(6)
C27 0.082(6) 0.089(7) 0.050(5) -0.007(5) 0.015(4) 0.014(5)
C28 0.064(5) 0.089(6) 0.044(4) 0.015(4) 0.007(4) 0.018(5)
C29 0.049(4) 0.058(4) 0.040(3) 0.016(3) 0.007(3) 0.008(3)
C30 0.058(5) 0.078(5) 0.052(4) 0.032(4) 0.003(4) 0.002(4)
C31 0.064(5) 0.080(6) 0.085(6) 0.034(5) -0.003(5) -0.007(5)
C32 0.055(5) 0.102(8) 0.072(6) 0.023(5) -0.007(4) 0.006(5)
C33 0.073(6) 0.134(10) 0.090(7) 0.052(7) -0.017(6) 0.020(7)
C34 0.068(5) 0.083(6) 0.081(6) 0.042(5) -0.015(5) 0.005(5)
C35 0.089(6) 0.060(5) 0.039(4) 0.016(3) 0.018(4) 0.023(4)
C36 0.128(10) 0.074(7) 0.112(9) 0.016(6) 0.016(8) 0.041(7)
C37 0.193(16) 0.109(10) 0.144(13) 0.042(9) 0.048(11) 0.095(12)
C38 0.187(15) 0.084(8) 0.111(10) 0.048(7) 0.064(10) 0.059(10)
C39 0.144(10) 0.057(6) 0.082(7) 0.024(5) 0.046(7) 0.010(6)
C40 0.119(8) 0.054(5) 0.063(5) 0.013(4) 0.037(5) 0.000(5)
C41 0.063(4) 0.050(4) 0.053(4) 0.017(3) 0.028(4) 0.018(4)
C42 0.085(6) 0.089(6) 0.079(6) 0.046(5) 0.040(5) 0.044(5)
C43 0.112(8) 0.102(7) 0.099(8) 0.050(6) 0.066(7) 0.069(7)
C44 0.133(9) 0.103(8) 0.097(8) 0.053(7) 0.064(7) 0.077(7)
C45 0.130(9) 0.076(6) 0.060(5) 0.023(5) 0.047(5) 0.051(6)
C46 0.082(5) 0.052(4) 0.053(4) 0.019(3) 0.031(4) 0.020(4)
C47 0.066(5) 0.064(5) 0.046(4) 0.017(4) 0.007(4) 0.005(4)
C48 0.056(5) 0.086(6) 0.045(4) 0.013(4) 0.002(4) 0.001(4)
C49 0.079(7) 0.124(10) 0.073(7) 0.009(6) -0.021(6) 0.010(7)
C50 0.078(7) 0.128(10) 0.133(12) 0.026(9) -0.035(8) 0.029(7)
C51 0.091(8) 0.110(9) 0.100(8) 0.027(7) 0.010(7) 0.041(7)
C52 0.084(6) 0.091(7) 0.065(6) 0.012(5) 0.002(5) 0.041(6)
C53 0.055(4) 0.053(4) 0.042(4) 0.015(3) 0.000(3) 0.007(3)
C54 0.072(5) 0.059(5) 0.037(4) 0.014(3) 0.008(3) -0.007(4)
C55 0.086(6) 0.059(5) 0.047(4) 0.012(4) 0.002(4) -0.003(4)
C56 0.074(5) 0.067(5) 0.058(5) 0.030(4) 0.011(4) 0.000(4)
C57 0.074(5) 0.070(5) 0.049(4) 0.024(4) 0.021(4) 0.011(4)
C58 0.051(4) 0.057(4) 0.044(4) 0.017(3) 0.009(3) 0.005(3)
C59 0.055(4) 0.046(4) 0.043(4) 0.015(3) 0.006(3) 0.006(3)
C60 0.076(5) 0.048(4) 0.052(4) 0.014(3) 0.003(4) 0.015(4)
C61 0.118(8) 0.056(5) 0.053(5) 0.000(4) -0.012(5) 0.035(5)
C62 0.128(9) 0.044(4) 0.074(6) 0.000(4) -0.002(6) 0.031(5)
C63 0.097(7) 0.060(5) 0.081(6) 0.015(5) 0.004(5) 0.038(5)
C64 0.079(6) 0.055(5) 0.061(5) 0.017(4) -0.003(4) 0.020(4)
C65 0.060(5) 0.050(4) 0.050(4) 0.013(3) 0.012(3) 0.006(3)
C66 0.060(5) 0.059(5) 0.055(4) 0.017(4) 0.018(4) 0.003(4)
C67 0.063(5) 0.062(5) 0.056(5) 0.010(4) 0.014(4) 0.005(4)
C68 0.065(5) 0.062(5) 0.060(5) 0.019(4) 0.031(4) -0.001(4)
C69 0.092(7) 0.077(6) 0.062(5) 0.040(4) 0.029(5) 0.023(5)
C70 0.060(5) 0.068(5) 0.055(5) 0.026(4) 0.007(4) -0.002(4)
F48 0.088(4) 0.131(5) 0.040(3) -0.003(3) 0.002(2) 0.019(3)
F49 0.126(6) 0.235(10) 0.090(5) -0.007(6) -0.049(4) 0.045(6)
F50 0.135(7) 0.195(9) 0.199(9) 0.021(7) -0.063(7) 0.082(7)
F51 0.152(7) 0.186(8) 0.173(8) -0.008(7) -0.001(6) 0.119(7)
F52 0.134(5) 0.131(5) 0.070(4) -0.018(4) -0.004(3) 0.078(5)
F54 0.128(4) 0.065(3) 0.040(2) 0.004(2) 0.018(3) -0.017(3)
F55 0.134(5) 0.056(3) 0.065(3) 0.004(2) 0.016(3) -0.024(3)
F56 0.099(4) 0.077(3) 0.083(4) 0.045(3) 0.026(3) -0.004(3)
F57 0.117(4) 0.089(4) 0.067(3) 0.027(3) 0.050(3) 0.019(3)
F58 0.091(3) 0.057(3) 0.062(3) 0.007(2) 0.035(2) 0.007(2)
F60 0.118(4) 0.065(3) 0.058(3) 0.007(2) -0.015(3) 0.037(3)
F62 0.199(8) 0.079(4) 0.113(5) -0.008(4) -0.001(5) 0.082(5)
F61 0.234(9) 0.084(4) 0.067(4) -0.017(3) -0.051(5) 0.074(5)
F63 0.128(5) 0.092(4) 0.140(6) 0.022(4) -0.010(4) 0.064(4)
F64 0.085(3) 0.081(3) 0.082(4) 0.013(3) -0.018(3) 0.027(3)
F66 0.065(3) 0.111(4) 0.080(3) 0.054(3) 0.003(3) 0.000(3)
F67 0.055(3) 0.112(4) 0.095(4) 0.035(3) 0.019(3) -0.002(3)
F68 0.089(4) 0.082(3) 0.097(4) 0.037(3) 0.047(3) 0.003(3)
F69 0.112(5) 0.146(6) 0.108(5) 0.092(5) 0.031(4) 0.020(4)
F70 0.079(4) 0.128(5) 0.106(4) 0.082(4) 0.008(3) 0.014(3)

loop_
_atom_type_symbol
_atom_type_description
_atom_type_scat_dispersion_real
_atom_type_scat_dispersion_imag
_atom_type_scat_source
Pt Pt -1.7033 8.3905 'International Tables Vol C Tables 4.2.6.8 and 6.1.1.4'
S S 0.1246 0.1234 'International Tables Vol C Tables 4.2.6.8 and 6.1.1.4'
P P 0.1023 0.0942 'International Tables Vol C Tables 4.2.6.8 and 6.1.1.4'
F F 0.0171 0.0103 'International Tables Vol C Tables 4.2.6.8 and 6.1.1.4'
C C 0.0033 0.0016 'International Tables Vol C Tables 4.2.6.8 and 6.1.1.4'
H H 0 0 'International Tables Vol C Tables 4.2.6.8 and 6.1.1.4'

loop_
_geom_angle_atom_site_label_1
_geom_angle_atom_site_label_2
_geom_angle_atom_site_label_3
_geom_angle
_geom_angle_site_symmetry_1
_geom_angle_site_symmetry_3
_geom_angle_publ_flag
P2 Pt1 P1 98.88(7) . . ?
P2 Pt1 S1 172.51(6) . . ?
P1 Pt1 S1 86.25(6) . . ?
P2 Pt1 S2 87.19(7) . . ?
P1 Pt1 S2 172.01(6) . . ?
S1 Pt1 S2 88.24(7) . . ?
C47 Pt2 C53 86.4(3) . . ?
C47 Pt2 C21 164.7(3) . . ?
C53 Pt2 C21 101.6(3) . . ?
C47 Pt2 C22 162.4(3) . . ?
C53 Pt2 C22 90.3(3) . . ?
C21 Pt2 C22 32.3(2) . . ?
C47 Pt2 S2 93.1(2) . . ?
C53 Pt2 S2 179.5(2) . . ?
C21 Pt2 S2 78.88(18) . . ?
C22 Pt2 S2 90.17(18) . . ?
C59 Pt3 C65 86.4(3) . . ?
C59 Pt3 C1 163.4(3) . . ?
C65 Pt3 C1 102.1(3) . . ?
C59 Pt3 C2 163.8(3) . . ?
C65 Pt3 C2 91.1(3) . . ?
C1 Pt3 C2 32.2(2) . . ?
C59 Pt3 S1 93.7(2) . . ?
C65 Pt3 S1 178.6(2) . . ?
C1 Pt3 S1 78.15(17) . . ?
C2 Pt3 S1 88.41(17) . . ?
C41 S1 Pt1 104.9(3) . . ?
C41 S1 Pt3 110.0(2) . . ?
Pt1 S1 Pt3 94.56(6) . . ?
C46 S2 Pt1 104.1(3) . . ?
C46 S2 Pt2 110.0(3) . . ?
Pt1 S2 Pt2 96.76(6) . . ?
C1 P1 C15 104.5(3) . . ?
C1 P1 C9 103.9(3) . . ?
C15 P1 C9 106.4(4) . . ?
C1 P1 Pt1 105.5(2) . . ?
C15 P1 Pt1 116.1(2) . . ?
C9 P1 Pt1 118.9(2) . . ?
C21 P2 C29 103.6(3) . . ?
C21 P2 C35 104.6(4) . . ?
C29 P2 C35 105.7(4) . . ?
C21 P2 Pt1 105.1(3) . . ?
C29 P2 Pt1 117.1(2) . . ?
C35 P2 Pt1 119.0(3) . . ?
C2 C1 P1 156.2(6) . . ?
C2 C1 Pt3 75.4(5) . . ?
P1 C1 Pt3 117.8(3) . . ?
C1 C2 C3 162.0(7) . . ?
C1 C2 Pt3 72.4(4) . . ?
C3 C2 Pt3 125.6(5) . . ?
C8 C3 C4 121.4(7) . . ?
C8 C3 C2 119.7(6) . . ?
C4 C3 C2 118.8(7) . . ?
C5 C4 C3 119.6(9) . . ?
C5 C4 H4 120.2 . . ?
C3 C4 H4 120.2 . . ?
C6 C5 C4 118.1(10) . . ?
C6 C5 H5 121 . . ?
C4 C5 H5 121 . . ?
C7 C6 C5 123.0(10) . . ?
C7 C6 H6 118.5 . . ?
C5 C6 H6 118.5 . . ?
C6 C7 C8 119.1(10) . . ?
C6 C7 H7 120.4 . . ?
C8 C7 H7 120.4 . . ?
C7 C8 C3 118.9(9) . . ?
C7 C8 H8 120.6 . . ?
C3 C8 H8 120.6 . . ?
C10 C9 C14 119.3(8) . . ?
C10 C9 P1 122.3(7) . . ?
C14 C9 P1 118.5(7) . . ?
C9 C10 C11 118.5(11) . . ?
C9 C10 H10 120.8 . . ?
C11 C10 H10 120.8 . . ?
C12 C11 C10 122.4(14) . . ?
C12 C11 H11 118.8 . . ?
C10 C11 H11 118.8 . . ?
C11 C12 C13 121.0(11) . . ?
C11 C12 H12 119.5 . . ?
C13 C12 H12 119.5 . . ?
C14 C13 C12 118.6(11) . . ?
C14 C13 H13 120.7 . . ?
C12 C13 H13 120.7 . . ?
C9 C14 C13 120.2(10) . . ?
C9 C14 H14 119.9 . . ?
C13 C14 H14 119.9 . . ?
C20 C15 C16 119.8(7) . . ?
C20 C15 P1 120.1(5) . . ?
C16 C15 P1 120.1(6) . . ?
C17 C16 C15 118.5(8) . . ?
C17 C16 H16 120.8 . . ?
C15 C16 H16 120.8 . . ?
C18 C17 C16 121.2(8) . . ?
C18 C17 H17 119.4 . . ?
C16 C17 H17 119.4 . . ?
C17 C18 C19 120.6(8) . . ?
C17 C18 H18 119.7 . . ?
C19 C18 H18 119.7 . . ?
C18 C19 C20 119.7(9) . . ?
C18 C19 H19 120.1 . . ?
C20 C19 H19 120.1 . . ?
C15 C20 C19 120.1(8) . . ?
C15 C20 H20 119.9 . . ?
C19 C20 H20 119.9 . . ?
C22 C21 P2 153.3(6) . . ?
C22 C21 Pt2 76.1(5) . . ?
P2 C21 Pt2 120.7(4) . . ?
C21 C22 C23 164.5(8) . . ?
C21 C22 Pt2 71.5(5) . . ?
C23 C22 Pt2 123.8(6) . . ?
C28 C23 C24 120.5(7) . . ?
C28 C23 C22 122.1(8) . . ?
C24 C23 C22 117.3(8) . . ?
C25 C24 C23 120.3(9) . . ?
C25 C24 H24 119.9 . . ?
C23 C24 H24 119.9 . . ?
C24 C25 C26 118.9(10) . . ?
C24 C25 H25 120.6 . . ?
C26 C25 H25 120.6 . . ?
C27 C26 C25 119.5(8) . . ?
C27 C26 H26 120.3 . . ?
C25 C26 H26 120.3 . . ?
C26 C27 C28 122.5(10) . . ?
C26 C27 H27 118.8 . . ?
C28 C27 H27 118.8 . . ?
C23 C28 C27 118.4(9) . . ?
C23 C28 H28 120.8 . . ?
C27 C28 H28 120.8 . . ?
C30 C29 C34 119.3(7) . . ?
C30 C29 P2 120.5(6) . . ?
C34 C29 P2 120.2(6) . . ?
C29 C30 C31 119.9(8) . . ?
C29 C30 H30 120.1 . . ?
C31 C30 H30 120.1 . . ?
C32 C31 C30 119.8(9) . . ?
C32 C31 H31 120.1 . . ?
C30 C31 H31 120.1 . . ?
C31 C32 C33 121.1(9) . . ?
C31 C32 H32 119.4 . . ?
C33 C32 H32 119.4 . . ?
C32 C33 C34 120.9(9) . . ?
C32 C33 H33 119.6 . . ?
C34 C33 H33 119.6 . . ?
C33 C34 C29 119.0(9) . . ?
C33 C34 H34 120.5 . . ?
C29 C34 H34 120.5 . . ?
C36 C35 C40 118.2(10) . . ?
C36 C35 P2 121.6(8) . . ?
C40 C35 P2 120.3(8) . . ?
C35 C36 C37 122.3(13) . . ?
C35 C36 H36 118.9 . . ?
C37 C36 H36 118.9 . . ?
C36 C37 C38 117.7(15) . . ?
C36 C37 H37 121.2 . . ?
C38 C37 H37 121.2 . . ?
C39 C38 C37 120.1(12) . . ?
C39 C38 H38 119.9 . . ?
C37 C38 H38 119.9 . . ?
C38 C39 C40 120.1(11) . . ?
C38 C39 H39 119.9 . . ?
C40 C39 H39 119.9 . . ?
C35 C40 C39 121.5(11) . . ?
C35 C40 H40 119.3 . . ?
C39 C40 H40 119.3 . . ?
C42 C41 C46 119.5(7) . . ?
C42 C41 S1 120.2(6) . . ?
C46 C41 S1 120.2(6) . . ?
C41 C42 C43 123.2(10) . . ?
C41 C42 H42 118.4 . . ?
C43 C42 H42 118.4 . . ?
C42 C43 C44 117.7(10) . . ?
C42 C43 H43 121.1 . . ?
C44 C43 H43 121.1 . . ?
C45 C44 C43 121.4(9) . . ?
C45 C44 H44 119.3 . . ?
C43 C44 H44 119.3 . . ?
C44 C45 C46 119.9(9) . . ?
C44 C45 H45 120 . . ?
C46 C45 H45 120 . . ?
C41 C46 C45 118.3(8) . . ?
C41 C46 S2 122.4(6) . . ?
C45 C46 S2 119.3(7) . . ?
C48 C47 C52 115.4(8) . . ?
C48 C47 Pt2 124.3(7) . . ?
C52 C47 Pt2 120.0(6) . . ?
C49 C48 F48 118.7(8) . . ?
C49 C48 C47 122.8(10) . . ?
F48 C48 C47 118.5(8) . . ?
C48 C49 F49 121.3(12) . . ?
C48 C49 C50 120.6(9) . . ?
F49 C49 C50 117.9(11) . . ?
F50 C50 C51 121.1(14) . . ?
F50 C50 C49 120.3(12) . . ?
C51 C50 C49 118.6(10) . . ?
F51 C51 C50 118.6(11) . . ?
F51 C51 C52 122.9(11) . . ?
C50 C51 C52 118.4(12) . . ?
F52 C52 C51 116.5(9) . . ?
F52 C52 C47 119.5(8) . . ?
C51 C52 C47 124.0(9) . . ?
C54 C53 C58 114.1(7) . . ?
C54 C53 Pt2 122.8(5) . . ?
C58 C53 Pt2 123.0(5) . . ?
F54 C54 C53 120.1(6) . . ?
F54 C54 C55 115.3(7) . . ?
C53 C54 C55 124.5(7) . . ?
F55 C55 C54 122.1(7) . . ?
F55 C55 C56 118.5(7) . . ?
C54 C55 C56 119.3(7) . . ?
F56 C56 C57 120.8(8) . . ?
F56 C56 C55 120.6(8) . . ?
C57 C56 C55 118.6(7) . . ?
F57 C57 C56 119.1(7) . . ?
F57 C57 C58 121.4(7) . . ?
C56 C57 C58 119.5(7) . . ?
F58 C58 C53 120.8(6) . . ?
F58 C58 C57 115.1(6) . . ?
C53 C58 C57 124.0(7) . . ?
C64 C59 C60 114.8(7) . . ?
C64 C59 Pt3 121.8(5) . . ?
C60 C59 Pt3 123.1(6) . . ?
F60 C60 C61 115.4(7) . . ?
F60 C60 C59 120.1(7) . . ?
C61 C60 C59 124.5(8) . . ?
F61 C61 C62 120.0(8) . . ?
F61 C61 C60 121.7(8) . . ?
C62 C61 C60 118.3(8) . . ?
F62 C62 C63 118.8(9) . . ?
F62 C62 C61 120.9(9) . . ?
C63 C62 C61 120.3(8) . . ?
C62 C63 F63 118.9(8) . . ?
C62 C63 C64 119.0(8) . . ?
F63 C63 C64 122.1(8) . . ?
F64 C64 C59 120.8(7) . . ?
F64 C64 C63 115.9(8) . . ?
C59 C64 C63 123.1(8) . . ?
C70 C65 C66 114.4(7) . . ?
C70 C65 Pt3 122.6(6) . . ?
C66 C65 Pt3 122.9(6) . . ?
F66 C66 C65 120.6(7) . . ?
F66 C66 C67 115.3(7) . . ?
C65 C66 C67 124.1(8) . . ?
F67 C67 C68 119.5(7) . . ?
F67 C67 C66 121.9(8) . . ?
C68 C67 C66 118.5(8) . . ?
C67 C68 F68 121.0(8) . . ?
C67 C68 C69 120.4(7) . . ?
F68 C68 C69 118.6(8) . . ?
F69 C69 C68 121.7(8) . . ?
F69 C69 C70 119.6(9) . . ?
C68 C69 C70 118.6(8) . . ?
C65 C70 F70 120.4(7) . . ?
C65 C70 C69 124.0(8) . . ?
F70 C70 C69 115.6(7) . . ?

loop_
_geom_bond_atom_site_label_1
_geom_bond_atom_site_label_2
_geom_bond_distance
_geom_bond_site_symmetry_2
_geom_bond_publ_flag
Pt1 P2 2.2799(19) . ?
Pt1 P1 2.2853(16) . ?
Pt1 S1 2.3237(18) . ?
Pt1 S2 2.3307(16) . ?
Pt2 C47 2.042(9) . ?
Pt2 C53 2.044(7) . ?
Pt2 C21 2.198(7) . ?
Pt2 C22 2.250(7) . ?
Pt2 S2 2.3854(17) . ?
Pt3 C59 2.031(7) . ?
Pt3 C65 2.052(7) . ?
Pt3 C1 2.208(7) . ?
Pt3 C2 2.242(6) . ?
Pt3 S1 2.3864(16) . ?
S1 C41 1.772(7) . ?
S2 C46 1.762(9) . ?
P1 C1 1.772(7) . ?
P1 C15 1.806(7) . ?
P1 C9 1.817(7) . ?
P2 C21 1.768(7) . ?
P2 C29 1.804(7) . ?
P2 C35 1.819(9) . ?
C1 C2 1.234(10) . ?
C2 C3 1.438(9) . ?
C3 C8 1.395(8) . ?
C3 C4 1.398(8) . ?
C4 C5 1.392(8) . ?
C4 H4 0.93 . ?
C5 C6 1.390(9) . ?
C5 H5 0.93 . ?
C6 C7 1.380(9) . ?
C6 H6 0.93 . ?
C7 C8 1.389(8) . ?
C7 H7 0.93 . ?
C8 H8 0.93 . ?
C9 C10 1.372(13) . ?
C9 C14 1.384(12) . ?
C10 C11 1.418(15) . ?
C10 H10 0.93 . ?
C11 C12 1.274(19) . ?
C11 H11 0.93 . ?
C12 C13 1.400(18) . ?
C12 H12 0.93 . ?
C13 C14 1.392(14) . ?
C13 H13 0.93 . ?
C14 H14 0.93 . ?
C15 C20 1.377(10) . ?
C15 C16 1.413(9) . ?
C16 C17 1.391(12) . ?
C16 H16 0.93 . ?
C17 C18 1.352(15) . ?
C17 H17 0.93 . ?
C18 C19 1.384(13) . ?
C18 H18 0.93 . ?
C19 C20 1.389(11) . ?
C19 H19 0.93 . ?
C20 H20 0.93 . ?
C21 C22 1.238(9) . ?
C22 C23 1.459(9) . ?
C23 C28 1.356(12) . ?
C23 C24 1.390(12) . ?
C24 C25 1.387(11) . ?
C24 H24 0.93 . ?
C25 C26 1.389(15) . ?
C25 H25 0.93 . ?
C26 C27 1.346(15) . ?
C26 H26 0.93 . ?
C27 C28 1.391(11) . ?
C27 H27 0.93 . ?
C28 H28 0.93 . ?
C29 C30 1.382(10) . ?
C29 C34 1.395(11) . ?
C30 C31 1.394(11) . ?
C30 H30 0.93 . ?
C31 C32 1.350(13) . ?
C31 H31 0.93 . ?
C32 C33 1.352(15) . ?
C32 H32 0.93 . ?
C33 C34 1.383(13) . ?
C33 H33 0.93 . ?
C34 H34 0.93 . ?
C35 C36 1.354(15) . ?
C35 C40 1.367(12) . ?
C36 C37 1.395(15) . ?
C36 H36 0.93 . ?
C37 C38 1.40(2) . ?
C37 H37 0.93 . ?
C38 C39 1.347(17) . ?
C38 H38 0.93 . ?
C39 C40 1.381(14) . ?
C39 H39 0.93 . ?
C40 H40 0.93 . ?
C41 C42 1.364(12) . ?
C41 C46 1.401(11) . ?
C42 C43 1.364(12) . ?
C42 H42 0.93 . ?
C43 C44 1.383(15) . ?
C43 H43 0.93 . ?
C44 C45 1.381(14) . ?
C44 H44 0.93 . ?
C45 C46 1.402(11) . ?
C45 H45 0.93 . ?
C47 C48 1.372(10) . ?
C47 C52 1.393(12) . ?
C48 C49 1.331(15) . ?
C48 F48 1.366(10) . ?
C49 F49 1.366(12) . ?
C49 C50 1.421(18) . ?
C50 F50 1.320(13) . ?
C50 C51 1.359(17) . ?
C51 F51 1.311(13) . ?
C51 C52 1.373(14) . ?
C52 F52 1.329(10) . ?
C53 C54 1.372(10) . ?
C53 C58 1.383(10) . ?
C54 F54 1.355(8) . ?
C54 C55 1.382(11) . ?
C55 F55 1.347(9) . ?
C55 C56 1.382(12) . ?
C56 F56 1.340(9) . ?
C56 C57 1.380(12) . ?
C57 F57 1.346(9) . ?
C57 C58 1.385(10) . ?
C58 F58 1.351(8) . ?
C59 C64 1.354(11) . ?
C59 C60 1.382(10) . ?
C60 F60 1.355(9) . ?
C60 C61 1.368(11) . ?
C61 F61 1.323(10) . ?
C61 C62 1.369(13) . ?
C62 F62 1.354(10) . ?
C62 C63 1.357(13) . ?
C63 F63 1.360(10) . ?
C63 C64 1.404(12) . ?
C64 F64 1.346(9) . ?
C65 C70 1.350(11) . ?
C65 C66 1.384(11) . ?
C66 F66 1.350(9) . ?
C66 C67 1.396(11) . ?
C67 F67 1.313(10) . ?
C67 C68 1.355(12) . ?
C68 F68 1.358(8) . ?
C68 C69 1.362(13) . ?
C69 F69 1.350(10) . ?
C69 C70 1.409(11) . ?
C70 F70 1.358(10) . ?
